data_2230398
loop_
_publ_author_name
'Rivera, Augusto'
'Quiroga, Diego'
'R\'ios-Motta, Jaime'
'Du\<sek, Michal'
'Fejfarov\'a, Karla'

_publ_section_title
;
 4,4'-Difluoro-2,2'-{[(3a<i>RS</i>,7a<i>RS</i>)-2,3,3a,4,5,6,7,7a-octahydro-1<i>H</i>-1,3-benzimidazole-1,3-diyl]bis(methylene)]}diphenol
;
_journal_coeditor_code KJ2178
_journal_issue 6
_journal_name_full 'Acta Crystallographica Section E'
_journal_page_first o1542
_journal_paper_doi 10.1107/S1600536811019763
_journal_volume 67
_journal_year 2011
_chemical_formula_iupac 'C21 H24 F2 N2 O2'
_chemical_formula_moiety 'C21 H24 F2 N2 O2'
_chemical_formula_sum 'C21 H24 F2 N2 O2'
_chemical_formula_weight 374.4
_chemical_melting_point 445
_chemical_name_common
;
4,4'-Difluoro-2,2'-{[(3a<i>RS</i>,7a<i>RS</i>)-2,3,3a,4,5,6,7,7a-octahydro-
1<i>H</i>-1,3-benzimidazole-1,3-diyl]bis(methylene)]}diphenol
;
_chemical_name_systematic
;
4-fluoro-2-({3-[(5-fluoro-2-hydroxyphenyl)methyl]-2,3,3a,4,5,6,7,7a-octahydro-
1<i>H</i>-1,3-benzodiazol-1-yl}methyl)phenol
;
_space_group_IT_number 2
_symmetry_cell_setting triclinic
_symmetry_space_group_name_Hall '-P 1'
_symmetry_space_group_name_H-M 'P -1'
_cell_angle_alpha 108.053(3)
_cell_angle_beta 91.319(2)
_cell_angle_gamma 97.437(2)
_cell_formula_units_Z 2
_cell_length_a 5.46050(10)
_cell_length_b 12.4661(3)
_cell_length_c 14.3363(4)
_cell_measurement_reflns_used 8506
_cell_measurement_temperature 150
_cell_measurement_theta_max 67
_cell_measurement_theta_min 3.25
_cell_volume 917.98(4)
_computing_cell_refinement 'Crysalis PRO (Oxford Diffraction, 2009)'
_computing_data_collection 'Crysalis PRO (Oxford Diffraction, 2009)'
_computing_data_reduction 'Crysalis PRO (Oxford Diffraction, 2009)'
_computing_molecular_graphics 'DIAMOND (Brandenburg & Putz, 2005)'
_computing_publication_material 'JANA2006 (Pet\<r\'i\<cek <i>et al.</i>, 2006)'
_computing_structure_refinement 'JANA2006 (Pet\<r\'i\<cek <i>et al.</i>, 2006)'
_computing_structure_solution 'SIR2002 (Burla <i>et al.</i>, 2003)'
_diffrn_ambient_temperature 150
_diffrn_detector_area_resol_mean 10.3784
_diffrn_measured_fraction_theta_full 0.98
_diffrn_measured_fraction_theta_max 0.98
_diffrn_measurement_device 'four-cycle diffractometer'
_diffrn_measurement_device_type
;
Oxford Diffraction Xcalibur diffractometer with an Atlas
(Gemini ultra Cu) detector
;
_diffrn_measurement_method 'Rotation method data acquisition using \w'
_diffrn_radiation_monochromator mirror
_diffrn_radiation_source 'Enhance Ultra (Cu) X-ray Source'
_diffrn_radiation_type 'Cu K\a'
_diffrn_radiation_wavelength 1.5418
_diffrn_reflns_av_R_equivalents 0.0238
_diffrn_reflns_av_sigmaI/netI 0.0121
_diffrn_reflns_limit_h_max 6
_diffrn_reflns_limit_h_min -6
_diffrn_reflns_limit_k_max 14
_diffrn_reflns_limit_k_min -14
_diffrn_reflns_limit_l_max 17
_diffrn_reflns_limit_l_min -17
_diffrn_reflns_number 15846
_diffrn_reflns_reduction_process
;
Integration of the CCD images was done by program CrysAlisPro
(Oxford diffraction, 2009). The same program was used for indexing of the
crystal shape and absorption correction.
;
_diffrn_reflns_theta_full 67.13
_diffrn_reflns_theta_max 67.13
_diffrn_reflns_theta_min 3.25
_diffrn_standards_number 0
_exptl_absorpt_coefficient_mu 0.84
_exptl_absorpt_correction_T_max 1
_exptl_absorpt_correction_T_min 0.516
_exptl_absorpt_correction_type multi-scan
_exptl_absorpt_process_details '(CrysAlis PRO; Oxford Diffraction, 2009)'
_exptl_crystal_colour colourless
_exptl_crystal_density_diffrn 1.3542
_exptl_crystal_density_method 'not measured'
_exptl_crystal_description prism
_exptl_crystal_F_000 396
_exptl_crystal_size_max 0.36
_exptl_crystal_size_mid 0.234
_exptl_crystal_size_min 0.09
_refine_diff_density_max 0.25
_refine_diff_density_min -0.23
_refine_ls_extinction_method none
_refine_ls_goodness_of_fit_ref 1.95
_refine_ls_hydrogen_treatment mixed
_refine_ls_number_constraints 90
_refine_ls_number_parameters 250
_refine_ls_number_reflns 3248
_refine_ls_number_restraints 0
_refine_ls_R_factor_all 0.0421
_refine_ls_R_factor_gt 0.0364
_refine_ls_shift/su_max 0.0062
_refine_ls_shift/su_mean 0.0007
_refine_ls_structure_factor_coef Fsqd
_refine_ls_weighting_details w=1/[\s^2^(I)+0.0016I^2^]
_refine_ls_weighting_scheme sigma
_refine_ls_wR_factor_gt 0.1057
_refine_ls_wR_factor_ref 0.1100
_reflns_number_gt 2819
_reflns_number_total 3248
_reflns_threshold_expression I>3\s(I)
_cod_data_source_file kj2178.cif
_cod_data_source_block I
_cod_database_code 2230398
_cod_database_fobs_code 2230398

loop_
_symmetry_equiv_pos_site_id
_symmetry_equiv_pos_as_xyz
1 x,y,z
2 -x,-y,-z

loop_
_atom_site_type_symbol
_atom_site_label
_atom_site_fract_x
_atom_site_fract_y
_atom_site_fract_z
_atom_site_U_iso_or_equiv
_atom_site_adp_type
_atom_site_calc_flag
_atom_site_refinement_flags
_atom_site_occupancy
_atom_site_symmetry_multiplicity
_atom_site_disorder_assembly
_atom_site_disorder_group
F F1 0.8539(2) 0.55112(8) 0.62051(7) 0.0546(4) Uani d . 1 2 . .
F F2 -0.07887(18) 0.52089(7) 0.14954(7) 0.0466(4) Uani d . 1 2 . .
O O1 0.16405(19) 0.16846(9) 0.53377(8) 0.0378(4) Uani d . 1 2 . .
O O2 0.43069(19) 0.15534(9) 0.05535(8) 0.0355(4) Uani d . 1 2 . .
N N1 0.3641(2) 0.10643(9) 0.35698(7) 0.0241(4) Uani d . 1 2 . .
N N2 0.1999(2) 0.09975(9) 0.20184(7) 0.0239(4) Uani d . 1 2 . .
C C1 0.3018(2) 0.17945(11) 0.29872(9) 0.0268(4) Uani d . 1 2 . .
C C2 0.3651(2) -0.00695(11) 0.28492(9) 0.0240(4) Uani d . 1 2 . .
C C3 0.1458(2) -0.01205(11) 0.21678(9) 0.0239(4) Uani d . 1 2 . .
C C4 0.1213(3) -0.11590(11) 0.12581(10) 0.0311(5) Uani d . 1 2 . .
C C5 0.0996(3) -0.22171(12) 0.15961(11) 0.0358(5) Uani d . 1 2 . .
C C6 0.3115(3) -0.21688(12) 0.23326(11) 0.0367(5) Uani d . 1 2 . .
C C7 0.3397(3) -0.10836(12) 0.32279(10) 0.0312(5) Uani d . 1 2 . .
C C8 0.5907(2) 0.15502(11) 0.42136(9) 0.0270(4) Uani d . 1 2 . .
C C9 0.5514(2) 0.26236(12) 0.50104(9) 0.0267(4) Uani d . 1 2 . .
C C10 0.3397(3) 0.26295(12) 0.55485(10) 0.0298(5) Uani d . 1 2 . .
C C11 0.3077(3) 0.35923(13) 0.63185(10) 0.0375(5) Uani d . 1 2 . .
C C12 0.4816(3) 0.45585(13) 0.65482(11) 0.0404(5) Uani d . 1 2 . .
C C13 0.6831(3) 0.45507(13) 0.59942(11) 0.0374(5) Uani d . 1 2 . .
C C14 0.7225(3) 0.36067(12) 0.52322(10) 0.0316(5) Uani d . 1 2 . .
C C15 -0.0045(2) 0.13892(11) 0.15950(9) 0.0262(4) Uani d . 1 2 . .
C C16 0.0880(2) 0.24381(11) 0.13227(9) 0.0244(4) Uani d . 1 2 . .
C C17 0.3020(3) 0.24648(12) 0.08027(9) 0.0279(4) Uani d . 1 2 . .
C C18 0.3842(3) 0.34067(13) 0.05171(10) 0.0343(5) Uani d . 1 2 . .
C C19 0.2565(3) 0.43379(13) 0.07452(11) 0.0363(5) Uani d . 1 2 . .
C C20 0.0492(3) 0.43006(12) 0.12624(10) 0.0327(5) Uani d . 1 2 . .
C C21 -0.0371(3) 0.33780(11) 0.15580(9) 0.0282(5) Uani d . 1 2 . .
H H1a 0.449729 0.225399 0.290412 0.0321 Uiso calc R 1 2 . .
H H1b 0.177063 0.223466 0.329659 0.0321 Uiso calc R 1 2 . .
H H2 0.522627 -0.013546 0.256934 0.0288 Uiso calc R 1 2 . .
H H3 -0.014925 -0.022658 0.241089 0.0287 Uiso calc R 1 2 . .
H H4a 0.266114 -0.112776 0.089503 0.0374 Uiso calc R 1 2 . .
H H4b -0.02548 -0.118546 0.086507 0.0374 Uiso calc R 1 2 . .
H H5a 0.095707 -0.288587 0.103492 0.0429 Uiso calc R 1 2 . .
H H5b -0.055536 -0.230187 0.18856 0.0429 Uiso calc R 1 2 . .
H H6a 0.463729 -0.221271 0.200974 0.0441 Uiso calc R 1 2 . .
H H6b 0.284387 -0.282712 0.254988 0.0441 Uiso calc R 1 2 . .
H H7a 0.194886 -0.108455 0.359483 0.0375 Uiso calc R 1 2 . .
H H7b 0.486083 -0.104889 0.362647 0.0375 Uiso calc R 1 2 . .
H H8a 0.723214 0.172323 0.383113 0.0324 Uiso calc R 1 2 . .
H H8b 0.635885 0.100296 0.450802 0.0324 Uiso calc R 1 2 . .
H H11 0.164157 0.358531 0.669188 0.0449 Uiso calc R 1 2 . .
H H12 0.461937 0.522264 0.708518 0.0484 Uiso calc R 1 2 . .
H H14 0.86615 0.362995 0.486129 0.0379 Uiso calc R 1 2 . .
H H15a -0.127904 0.156161 0.206435 0.0315 Uiso calc R 1 2 . .
H H15b -0.078638 0.079531 0.101919 0.0315 Uiso calc R 1 2 . .
H H18 0.530423 0.341557 0.015894 0.0411 Uiso calc R 1 2 . .
H H19 0.311842 0.49916 0.054586 0.0435 Uiso calc R 1 2 . .
H H21 -0.182407 0.338481 0.192316 0.0338 Uiso calc R 1 2 . .
H H1o 0.188(4) 0.1244(17) 0.4743(16) 0.0566 Uiso d T 1 2 . .
H H2o 0.388(4) 0.1166(17) 0.0919(14) 0.0533 Uiso d T 1 2 . .

loop_
_atom_site_aniso_label
_atom_site_aniso_U_11
_atom_site_aniso_U_22
_atom_site_aniso_U_33
_atom_site_aniso_U_12
_atom_site_aniso_U_13
_atom_site_aniso_U_23
_atom_site_aniso_type_symbol
F1 0.0699(7) 0.0323(5) 0.0487(5) -0.0063(5) -0.0012(5) 0.0002(4) F
F2 0.0580(6) 0.0287(5) 0.0574(6) 0.0137(4) 0.0065(4) 0.0169(4) F
O1 0.0320(6) 0.0477(6) 0.0311(5) 0.0010(5) 0.0061(4) 0.0104(5) O
O2 0.0357(6) 0.0400(6) 0.0377(6) 0.0126(5) 0.0115(4) 0.0187(5) O
N1 0.0253(6) 0.0246(6) 0.0216(5) 0.0030(4) -0.0016(4) 0.0067(4) N
N2 0.0263(6) 0.0227(5) 0.0227(5) 0.0023(4) -0.0016(4) 0.0079(4) N
C1 0.0307(7) 0.0248(6) 0.0243(6) 0.0026(5) -0.0018(5) 0.0077(5) C
C2 0.0243(7) 0.0240(7) 0.0236(6) 0.0034(5) 0.0025(5) 0.0072(5) C
C3 0.0237(7) 0.0244(6) 0.0244(6) 0.0018(5) 0.0020(5) 0.0095(5) C
C4 0.0357(8) 0.0267(7) 0.0279(7) 0.0034(6) -0.0030(6) 0.0051(5) C
C5 0.0387(8) 0.0245(7) 0.0404(8) 0.0016(6) -0.0034(6) 0.0065(6) C
C6 0.0394(8) 0.0248(7) 0.0470(9) 0.0048(6) -0.0028(7) 0.0130(6) C
C7 0.0327(8) 0.0297(7) 0.0344(7) 0.0031(6) -0.0031(6) 0.0155(6) C
C8 0.0249(7) 0.0313(7) 0.0230(6) 0.0037(6) -0.0011(5) 0.0063(5) C
C9 0.0278(7) 0.0305(7) 0.0212(6) 0.0063(5) -0.0023(5) 0.0068(5) C
C10 0.0287(7) 0.0364(8) 0.0255(6) 0.0070(6) -0.0009(5) 0.0106(6) C
C11 0.0373(8) 0.0492(9) 0.0266(7) 0.0171(7) 0.0046(6) 0.0085(6) C
C12 0.0507(10) 0.0369(8) 0.0306(7) 0.0187(7) -0.0013(7) 0.0018(6) C
C13 0.0448(9) 0.0291(7) 0.0339(7) 0.0023(6) -0.0048(6) 0.0056(6) C
C14 0.0330(8) 0.0332(7) 0.0266(7) 0.0040(6) -0.0007(6) 0.0072(6) C
C15 0.0246(7) 0.0282(7) 0.0273(6) 0.0030(5) -0.0013(5) 0.0114(5) C
C16 0.0258(7) 0.0272(7) 0.0197(6) 0.0011(5) -0.0041(5) 0.0080(5) C
C17 0.0295(7) 0.0315(7) 0.0234(6) 0.0042(6) -0.0005(5) 0.0099(5) C
C18 0.0308(8) 0.0423(8) 0.0331(7) 0.0003(6) 0.0026(6) 0.0189(6) C
C19 0.0409(9) 0.0331(8) 0.0377(8) -0.0027(6) -0.0031(6) 0.0188(6) C
C20 0.0391(8) 0.0259(7) 0.0329(7) 0.0053(6) -0.0039(6) 0.0094(6) C
C21 0.0299(7) 0.0294(7) 0.0252(6) 0.0040(6) -0.0005(5) 0.0088(5) C

loop_
_atom_type_symbol
_atom_type_scat_dispersion_real
_atom_type_scat_dispersion_imag
_atom_type_scat_source
C 0.0181 0.0091 'International Tables Vol C tables 4.2.6.8 and 6.1.1.1'
H 0.0000 0.0000 'International Tables Vol C tables 4.2.6.8 and 6.1.1.1'
F 0.0727 0.0534 'International Tables Vol C tables 4.2.6.8 and 6.1.1.1'
N 0.0311 0.0180 'International Tables Vol C tables 4.2.6.8 and 6.1.1.1'
O 0.0492 0.0322 'International Tables Vol C tables 4.2.6.8 and 6.1.1.1'

loop_
_geom_angle_atom_site_label_1
_geom_angle_atom_site_label_2
_geom_angle_atom_site_label_3
_geom_angle_site_symmetry_1
_geom_angle_site_symmetry_2
_geom_angle_site_symmetry_3
_geom_angle
_geom_angle_publ_flag
C10 O1 H1o . . . 106.9(13) ?
C17 O2 H2o . . . 106.8(14) ?
C1 N1 C2 . . . 105.24(9) ?
C1 N1 C8 . . . 112.56(10) ?
C2 N1 C8 . . . 116.09(11) ?
C1 N2 C3 . . . 105.27(10) ?
C1 N2 C15 . . . 113.08(10) ?
C3 N2 C15 . . . 116.39(10) ?
N1 C1 N2 . . . 105.37(10) ?
N1 C1 H1a . . . 109.4709 ?
N1 C1 H1b . . . 109.4714 ?
N2 C1 H1a . . . 109.4715 ?
N2 C1 H1b . . . 109.4707 ?
H1a C1 H1b . . . 113.2798 ?
N1 C2 C3 . . . 100.30(10) ?
N1 C2 C7 . . . 117.55(11) ?
N1 C2 H2 . . . 111.2215 ?
C3 C2 C7 . . . 111.58(10) ?
C3 C2 H2 . . . 117.2277 ?
C7 C2 H2 . . . 99.8589 ?
N2 C3 C2 . . . 100.48(9) ?
N2 C3 C4 . . . 116.86(11) ?
N2 C3 H3 . . . 111.6886 ?
C2 C3 C4 . . . 112.03(11) ?
C2 C3 H3 . . . 116.5452 ?
C4 C3 H3 . . . 100.0584 ?
C3 C4 C5 . . . 107.76(12) ?
C3 C4 H4a . . . 109.4714 ?
C3 C4 H4b . . . 109.4705 ?
C5 C4 H4a . . . 109.4712 ?
C5 C4 H4b . . . 109.4712 ?
H4a C4 H4b . . . 111.1273 ?
C4 C5 C6 . . . 112.74(11) ?
C4 C5 H5a . . . 109.4709 ?
C4 C5 H5b . . . 109.4714 ?
C6 C5 H5a . . . 109.4711 ?
C6 C5 H5b . . . 109.4715 ?
H5a C5 H5b . . . 105.995 ?
C5 C6 C7 . . . 112.66(13) ?
C5 C6 H6a . . . 109.471 ?
C5 C6 H6b . . . 109.4713 ?
C7 C6 H6a . . . 109.4711 ?
C7 C6 H6b . . . 109.4714 ?
H6a C6 H6b . . . 106.0781 ?
C2 C7 C6 . . . 107.69(12) ?
C2 C7 H7a . . . 109.4718 ?
C2 C7 H7b . . . 109.4711 ?
C6 C7 H7a . . . 109.4711 ?
C6 C7 H7b . . . 109.4711 ?
H7a C7 H7b . . . 111.1929 ?
N1 C8 C9 . . . 110.50(11) ?
N1 C8 H8a . . . 109.471 ?
N1 C8 H8b . . . 109.471 ?
C9 C8 H8a . . . 109.4713 ?
C9 C8 H8b . . . 109.4715 ?
H8a C8 H8b . . . 108.4269 ?
C8 C9 C10 . . . 119.74(11) ?
C8 C9 C14 . . . 121.22(12) ?
C10 C9 C14 . . . 119.04(11) ?
O1 C10 C9 . . . 120.76(11) ?
O1 C10 C11 . . . 118.91(13) ?
C9 C10 C11 . . . 120.31(12) ?
C10 C11 C12 . . . 120.24(14) ?
C10 C11 H11 . . . 119.8818 ?
C12 C11 H11 . . . 119.8816 ?
C11 C12 C13 . . . 118.67(13) ?
C11 C12 H12 . . . 120.6647 ?
C13 C12 H12 . . . 120.6649 ?
F1 C13 C12 . . . 119.05(12) ?
F1 C13 C14 . . . 118.23(14) ?
C12 C13 C14 . . . 122.72(14) ?
C9 C14 C13 . . . 118.97(13) ?
C9 C14 H14 . . . 120.5126 ?
C13 C14 H14 . . . 120.5134 ?
N2 C15 C16 . . . 110.43(10) ?
N2 C15 H15a . . . 109.4707 ?
N2 C15 H15b . . . 109.4709 ?
C16 C15 H15a . . . 109.4714 ?
C16 C15 H15b . . . 109.4718 ?
H15a C15 H15b . . . 108.497 ?
C15 C16 C17 . . . 119.77(12) ?
C15 C16 C21 . . . 121.39(12) ?
C17 C16 C21 . . . 118.82(13) ?
O2 C17 C16 . . . 120.69(13) ?
O2 C17 C18 . . . 118.90(13) ?
C16 C17 C18 . . . 120.40(14) ?
C17 C18 C19 . . . 120.43(14) ?
C17 C18 H18 . . . 119.7837 ?
C19 C18 H18 . . . 119.7831 ?
C18 C19 C20 . . . 118.30(15) ?
C18 C19 H19 . . . 120.8492 ?
C20 C19 H19 . . . 120.8486 ?
F2 C20 C19 . . . 119.22(14) ?
F2 C20 C21 . . . 118.08(13) ?
C19 C20 C21 . . . 122.70(14) ?
C16 C21 C20 . . . 119.33(13) ?
C16 C21 H21 . . . 120.3339 ?
C20 C21 H21 . . . 120.3327 ?

loop_
_geom_bond_atom_site_label_1
_geom_bond_atom_site_label_2
_geom_bond_site_symmetry_1
_geom_bond_site_symmetry_2
_geom_bond_distance
_geom_bond_publ_flag
F1 C13 . . 1.3668(17) ?
F2 C20 . . 1.3654(18) ?
O1 C10 . . 1.3682(17) ?
O1 H1o . . 0.88(2) ?
O2 C17 . . 1.3706(18) ?
O2 H2o . . 0.83(2) ?
N1 C1 . . 1.477(2) ?
N1 C2 . . 1.4704(15) ?
N1 C8 . . 1.4686(16) ?
N2 C1 . . 1.4805(14) ?
N2 C3 . . 1.4686(18) ?
N2 C15 . . 1.4652(19) ?
C1 H1a . . 0.96 ?
C1 H1b . . 0.96 ?
C2 C3 . . 1.5100(19) ?
C2 C7 . . 1.515(2) ?
C2 H2 . . 0.96 ?
C3 C4 . . 1.5151(16) ?
C3 H3 . . 0.96 ?
C4 C5 . . 1.532(2) ?
C4 H4a . . 0.96 ?
C4 H4b . . 0.96 ?
C5 C6 . . 1.531(2) ?
C5 H5a . . 0.96 ?
C5 H5b . . 0.96 ?
C6 C7 . . 1.5369(17) ?
C6 H6a . . 0.96 ?
C6 H6b . . 0.96 ?
C7 H7a . . 0.96 ?
C7 H7b . . 0.96 ?
C8 C9 . . 1.5100(17) ?
C8 H8a . . 0.96 ?
C8 H8b . . 0.96 ?
C9 C10 . . 1.4041(19) ?
C9 C14 . . 1.3873(19) ?
C10 C11 . . 1.3897(18) ?
C11 C12 . . 1.380(2) ?
C11 H11 . . 0.96 ?
C12 C13 . . 1.371(2) ?
C12 H12 . . 0.96 ?
C13 C14 . . 1.3799(18) ?
C14 H14 . . 0.96 ?
C15 C16 . . 1.507(2) ?
C15 H15a . . 0.96 ?
C15 H15b . . 0.96 ?
C16 C17 . . 1.4032(19) ?
C16 C21 . . 1.388(2) ?
C17 C18 . . 1.385(2) ?
C18 C19 . . 1.388(2) ?
C18 H18 . . 0.96 ?
C19 C20 . . 1.371(2) ?
C19 H19 . . 0.96 ?
C20 C21 . . 1.377(2) ?
C21 H21 . . 0.96 ?

loop_
_geom_hbond_atom_site_label_D
_geom_hbond_atom_site_label_H
_geom_hbond_atom_site_label_A
_geom_hbond_site_symmetry_D
_geom_hbond_site_symmetry_H
_geom_hbond_site_symmetry_A
_geom_hbond_distance_DH
_geom_hbond_distance_HA
_geom_hbond_distance_DA
_geom_hbond_angle_DHA
_geom_hbond_publ_flag
O1 H1o N1 . . . 0.88(2) 1.92(2) 2.7105(15) 147.6(19) yes
O1 H1o C8 . . . 0.88(2) 2.37(2) 2.8566(17) 115.3(15) n
O2 H2o N2 . . . 0.83(2) 1.95(2) 2.6975(16) 148(2) yes
O2 H2o C15 . . . 0.83(2) 2.39(2) 2.8541(17) 116.0(18) no

loop_
_geom_torsion_atom_site_label_1
_geom_torsion_atom_site_label_2
_geom_torsion_atom_site_label_3
_geom_torsion_atom_site_label_4
_geom_torsion_site_symmetry_1
_geom_torsion_site_symmetry_2
_geom_torsion_site_symmetry_3
_geom_torsion_site_symmetry_4
_geom_torsion
_geom_torsion_publ_flag
? ? ? ? ? ? ? ? ? ?
